data_4500000
loop_
_publ_author_name
'Scott G. Fleischman'
'Srinivasan S. Kuduva'
'Jennifer A. McMahon'
'Brian Moulton'
'Rosa D. Bailey Walsh'
'Na\'ir Rodr\'iguez-Hornedo'
'Michael J. Zaworotko'

_publ_section_title
;
 Crystal Engineering of the Composition of Pharmaceutical Phases:
 Multiple-Component Crystalline Solids Involving Carbamazepine
;
_journal_issue 6
_journal_name_full 'Crystal Growth & Design'
_journal_page_first 909
_journal_page_last 919
_journal_paper_doi 10.1021/cg034035x
_journal_volume 3
_journal_year 2003
_chemical_formula_sum 'C24 H18 N2 O7'
_chemical_formula_weight 446.40
_chemical_name_systematic
; 
 ? 
;
_space_group_IT_number 15
_symmetry_space_group_name_Hall '-C 2yc'
_symmetry_space_group_name_H-M 'C 1 2/c 1'
_atom_sites_solution_hydrogens geom
_atom_sites_solution_primary direct
_atom_sites_solution_secondary difmap
_audit_creation_method SHELXL-97
_cell_angle_alpha 90.00
_cell_angle_beta 98.191(3)
_cell_angle_gamma 90.00
_cell_formula_units_Z 8
_cell_length_a 32.531(5)
_cell_length_b 5.2697(8)
_cell_length_c 24.159(4)
_cell_measurement_temperature 100(2)
_cell_volume 4099.3(11)
_computing_structure_refinement 'SHELXL-97 (Sheldrick, 1997)'
_computing_structure_solution 'SHELXS-97 (Sheldrick, 1990)'
_diffrn_ambient_temperature 100(2)
_diffrn_measured_fraction_theta_full 0.996
_diffrn_measured_fraction_theta_max 0.996
_diffrn_radiation_monochromator graphite
_diffrn_radiation_source 'fine-focus sealed tube'
_diffrn_radiation_type MoK\a
_diffrn_radiation_wavelength 0.71073
_diffrn_reflns_av_R_equivalents 0.0783
_diffrn_reflns_av_sigmaI/netI 0.1039
_diffrn_reflns_limit_h_max 38
_diffrn_reflns_limit_h_min -38
_diffrn_reflns_limit_k_max 6
_diffrn_reflns_limit_k_min -6
_diffrn_reflns_limit_l_max 22
_diffrn_reflns_limit_l_min -28
_diffrn_reflns_number 9531
_diffrn_reflns_theta_full 25.00
_diffrn_reflns_theta_max 25.00
_diffrn_reflns_theta_min 1.26
_exptl_absorpt_coefficient_mu 0.108
_exptl_absorpt_correction_T_max 0.9978
_exptl_absorpt_correction_T_min 0.9787
_exptl_crystal_density_diffrn 1.447
_exptl_crystal_density_method 'not measured'
_exptl_crystal_F_000 1856
_exptl_crystal_size_max 0.20
_exptl_crystal_size_mid 0.10
_exptl_crystal_size_min 0.02
_refine_diff_density_max 0.418
_refine_diff_density_min -0.454
_refine_diff_density_rms 0.106
_refine_ls_extinction_method none
_refine_ls_goodness_of_fit_ref 1.284
_refine_ls_hydrogen_treatment mixed
_refine_ls_matrix_type full
_refine_ls_number_parameters 303
_refine_ls_number_reflns 3601
_refine_ls_number_restraints 0
_refine_ls_restrained_S_all 1.284
_refine_ls_R_factor_all 0.1857
_refine_ls_R_factor_gt 0.1556
_refine_ls_shift/su_max 0.001
_refine_ls_shift/su_mean 0.000
_refine_ls_structure_factor_coef Fsqd
_refine_ls_weighting_details 'calc w=1/[\s^2^(Fo^2^)+(0.0854P)^2^+89.8013P] where P=(Fo^2^+2Fc^2^)/3'
_refine_ls_weighting_scheme calc
_refine_ls_wR_factor_gt 0.3480
_refine_ls_wR_factor_ref 0.3607
_reflns_number_gt 2778
_reflns_number_total 3601
_reflns_threshold_expression >2sigma(I)
_cod_data_source_file jm147.cif
_cod_data_source_block jm147
_cod_original_cell_volume 4099.4(11)
_cod_database_code 4500000

loop_
_symmetry_equiv_pos_as_xyz
'x, y, z'
'-x, y, -z+1/2'
'x+1/2, y+1/2, z'
'-x+1/2, y+1/2, -z+1/2'
'-x, -y, -z'
'x, -y, z-1/2'
'-x+1/2, -y+1/2, -z'
'x+1/2, -y+1/2, z-1/2'

loop_
_atom_site_label
_atom_site_type_symbol
_atom_site_fract_x
_atom_site_fract_y
_atom_site_fract_z
_atom_site_U_iso_or_equiv
_atom_site_adp_type
_atom_site_occupancy
_atom_site_symmetry_multiplicity
_atom_site_calc_flag
_atom_site_refinement_flags
_atom_site_disorder_assembly
_atom_site_disorder_group
O1 O 0.3505(2) 0.6064(13) 0.2874(3) 0.0332(17) Uani 1 1 d . . .
N2 N 0.3743(2) 0.3828(14) 0.2195(3) 0.0189(16) Uani 1 1 d . . .
N1 N 0.4195(3) 0.5891(15) 0.2871(3) 0.0265(19) Uani 1 1 d . . .
H1A H 0.4247 0.6853 0.3170 0.032 Uiso 1 1 calc R . .
H1B H 0.4401 0.5310 0.2707 0.032 Uiso 1 1 calc R . .
C16 C 0.3164(3) 0.4991(18) 0.1484(4) 0.027(2) Uani 1 1 d . . .
C11 C 0.3321(3) 0.3447(17) 0.1929(4) 0.024(2) Uani 1 1 d . . .
C24 C 0.4075(3) 0.3325(17) 0.1878(4) 0.021(2) Uani 1 1 d . . .
C19 C 0.4117(3) 0.483(2) 0.1425(4) 0.028(2) Uani 1 1 d . . .
C10 C 0.3804(3) 0.5313(17) 0.2665(4) 0.022(2) Uani 1 1 d . . .
C12 C 0.3076(3) 0.162(2) 0.2122(4) 0.031(2) Uani 1 1 d . . .
H12A H 0.3196 0.0511 0.2410 0.038 Uiso 1 1 calc R . .
C23 C 0.4351(3) 0.141(2) 0.2051(4) 0.031(2) Uani 1 1 d . . .
H23A H 0.4304 0.0342 0.2352 0.037 Uiso 1 1 calc R . .
C15 C 0.2745(3) 0.468(2) 0.1281(4) 0.035(3) Uani 1 1 d . . .
H15A H 0.2626 0.5726 0.0980 0.042 Uiso 1 1 calc R . .
C17 C 0.3417(4) 0.684(2) 0.1227(4) 0.035(3) Uani 1 1 d . . .
H17A H 0.3270 0.8266 0.1059 0.042 Uiso 1 1 calc R . .
C18 C 0.3819(3) 0.6795(19) 0.1196(4) 0.030(2) Uani 1 1 d . . .
H18A H 0.3927 0.8170 0.1007 0.036 Uiso 1 1 calc R . .
C14 C 0.2499(3) 0.297(2) 0.1487(5) 0.042(3) Uani 1 1 d . . .
H14A H 0.2212 0.2862 0.1340 0.050 Uiso 1 1 calc R . .
C13 C 0.2668(3) 0.136(2) 0.1917(5) 0.042(3) Uani 1 1 d . . .
H13A H 0.2502 0.0106 0.2063 0.051 Uiso 1 1 calc R . .
C22 C 0.4700(3) 0.101(2) 0.1789(5) 0.040(3) Uani 1 1 d . . .
H22A H 0.4893 -0.0293 0.1913 0.048 Uiso 1 1 calc R . .
C20 C 0.4476(3) 0.444(2) 0.1163(4) 0.042(3) Uani 1 1 d . . .
H20A H 0.4522 0.5480 0.0857 0.051 Uiso 1 1 calc R . .
C21 C 0.4761(3) 0.253(3) 0.1351(5) 0.044(3) Uani 1 1 d . . .
H21A H 0.5000 0.2296 0.1171 0.052 Uiso 1 1 calc R . .
C8 C 0.4161(3) 1.4411(17) 0.4287(3) 0.020(2) Uani 1 1 d . . .
H8A H 0.4412 1.4018 0.4147 0.025 Uiso 1 1 calc R . .
C6 C 0.3436(2) 1.3525(16) 0.4323(3) 0.0159(18) Uani 1 1 d . . .
H6A H 0.3195 1.2522 0.4217 0.019 Uiso 1 1 calc R . .
C7 C 0.3812(3) 1.2967(17) 0.4128(3) 0.0176(19) Uani 1 1 d . . .
C1 C 0.4523(3) 1.8011(17) 0.4803(4) 0.0185(19) Uani 1 1 d . . .
C4 C 0.3429(3) 1.5615(16) 0.4680(3) 0.0138(17) Uani 1 1 d . . .
C3 C 0.3776(2) 1.7068(16) 0.4839(3) 0.0146(18) Uani 1 1 d . . .
H3A H 0.3764 1.8495 0.5076 0.018 Uiso 1 1 calc R . .
C2 C 0.4149(3) 1.6418(16) 0.4647(3) 0.0163(18) Uani 1 1 d . . .
C9 C 0.3848(3) 1.0792(16) 0.3736(3) 0.0177(19) Uani 1 1 d . . .
C5 C 0.3026(3) 1.6343(17) 0.4847(4) 0.0200(19) Uani 1 1 d . . .
O4 O 0.41775(19) 1.0191(12) 0.3592(3) 0.0243(15) Uani 1 1 d . . .
O2 O 0.44930(18) 1.9932(12) 0.5104(3) 0.0232(15) Uani 1 1 d . . .
H2A H 0.4725 2.0661 0.5168 0.035 Uiso 0.50 1 calc PR . .
O5 O 0.34942(19) 0.9623(12) 0.3582(3) 0.0236(15) Uani 1 1 d . . .
H5A H 0.3528 0.8487 0.3349 0.035 Uiso 1 1 calc R . .
O3 O 0.48471(18) 1.7346(14) 0.4616(3) 0.0314(17) Uani 1 1 d . . .
H3B H 0.5041 1.8350 0.4731 0.047 Uiso 0.50 1 calc PR . .
O6 O 0.27263(18) 1.4749(13) 0.4754(3) 0.0278(16) Uani 1 1 d . . .
H6B H 0.2506 1.5436 0.4821 0.042 Uiso 1 1 calc R . .
O7 O 0.2993(2) 1.8514(12) 0.5065(3) 0.0270(15) Uani 1 1 d . . .
O1W O 0.488(3) 0.64(2) 0.262(4) 0.05(4) Uiso 0.07(2) 1 d P . .

loop_
_atom_site_aniso_label
_atom_site_aniso_U_11
_atom_site_aniso_U_22
_atom_site_aniso_U_33
_atom_site_aniso_U_23
_atom_site_aniso_U_13
_atom_site_aniso_U_12
O1 0.044(4) 0.029(4) 0.028(4) -0.005(3) 0.009(3) 0.009(3)
N2 0.022(4) 0.019(4) 0.016(4) -0.005(3) 0.003(3) -0.002(3)
N1 0.044(5) 0.018(4) 0.019(4) -0.006(3) 0.009(3) -0.013(4)
C16 0.045(6) 0.019(5) 0.017(4) -0.008(4) 0.003(4) 0.014(4)
C11 0.032(5) 0.019(5) 0.024(5) -0.011(4) 0.016(4) -0.001(4)
C24 0.027(5) 0.014(4) 0.024(5) -0.002(4) 0.008(4) -0.011(4)
C19 0.029(5) 0.033(6) 0.022(5) -0.002(4) 0.002(4) -0.006(5)
C10 0.036(5) 0.015(4) 0.014(4) 0.006(4) 0.005(4) 0.002(4)
C12 0.023(5) 0.037(6) 0.033(5) -0.006(5) 0.000(4) 0.007(5)
C23 0.035(6) 0.032(6) 0.026(5) -0.002(4) 0.003(4) 0.003(5)
C15 0.032(6) 0.042(7) 0.027(5) -0.007(5) -0.007(4) 0.010(5)
C17 0.059(7) 0.023(5) 0.021(5) 0.005(4) -0.008(5) 0.012(5)
C18 0.050(7) 0.028(6) 0.010(4) 0.002(4) 0.000(4) -0.009(5)
C14 0.021(5) 0.057(8) 0.046(7) -0.020(6) 0.002(5) 0.017(6)
C13 0.033(6) 0.050(7) 0.044(7) -0.011(6) 0.008(5) -0.016(6)
C22 0.014(5) 0.058(8) 0.046(7) -0.012(6) 0.001(4) -0.004(5)
C20 0.051(7) 0.056(8) 0.023(5) -0.020(5) 0.015(5) -0.036(6)
C21 0.018(5) 0.071(9) 0.045(7) -0.025(6) 0.014(5) -0.010(6)
C8 0.020(5) 0.024(5) 0.018(4) 0.004(4) 0.001(4) 0.007(4)
C6 0.014(4) 0.016(4) 0.018(4) 0.006(4) 0.004(3) -0.006(4)
C7 0.022(5) 0.017(5) 0.013(4) 0.006(3) 0.000(3) 0.001(4)
C1 0.020(5) 0.015(4) 0.020(4) 0.002(4) 0.001(4) 0.000(4)
C4 0.023(4) 0.016(4) 0.003(3) 0.006(3) 0.002(3) 0.005(4)
C3 0.025(5) 0.010(4) 0.009(4) 0.001(3) 0.003(3) 0.003(4)
C2 0.019(4) 0.013(4) 0.017(4) 0.007(3) 0.005(3) -0.006(4)
C9 0.023(5) 0.016(4) 0.015(4) 0.005(4) 0.004(3) 0.002(4)
C5 0.022(5) 0.014(5) 0.024(5) 0.005(4) 0.002(4) -0.005(4)
O4 0.022(3) 0.020(3) 0.033(4) -0.005(3) 0.013(3) -0.004(3)
O2 0.018(3) 0.024(4) 0.026(3) -0.006(3) -0.002(3) 0.001(3)
O5 0.028(3) 0.019(3) 0.024(3) -0.012(3) 0.003(3) -0.004(3)
O3 0.009(3) 0.044(4) 0.043(4) -0.006(4) 0.007(3) 0.002(3)
O6 0.013(3) 0.031(4) 0.041(4) -0.012(3) 0.010(3) -0.011(3)
O7 0.033(4) 0.023(4) 0.029(4) -0.003(3) 0.019(3) -0.002(3)

loop_
_atom_type_symbol
_atom_type_description
_atom_type_scat_dispersion_real
_atom_type_scat_dispersion_imag
_atom_type_scat_source
C C 0.0033 0.0016 'International Tables Vol C Tables 4.2.6.8 and 6.1.1.4'
H H 0.0000 0.0000 'International Tables Vol C Tables 4.2.6.8 and 6.1.1.4'
N N 0.0061 0.0033 'International Tables Vol C Tables 4.2.6.8 and 6.1.1.4'
O O 0.0106 0.0060 'International Tables Vol C Tables 4.2.6.8 and 6.1.1.4'

loop_
_geom_angle_atom_site_label_1
_geom_angle_atom_site_label_2
_geom_angle_atom_site_label_3
_geom_angle
_geom_angle_site_symmetry_1
_geom_angle_site_symmetry_3
_geom_angle_publ_flag
C10 N2 C24 121.1(7) . . ?
C10 N2 C11 117.7(7) . . ?
C24 N2 C11 118.4(7) . . ?
C11 C16 C15 115.9(10) . . ?
C11 C16 C17 123.5(9) . . ?
C15 C16 C17 120.6(9) . . ?
C12 C11 C16 120.5(9) . . ?
C12 C11 N2 120.5(9) . . ?
C16 C11 N2 119.0(8) . . ?
C19 C24 C23 122.0(9) . . ?
C19 C24 N2 119.1(8) . . ?
C23 C24 N2 118.8(8) . . ?
C24 C19 C20 116.9(10) . . ?
C24 C19 C18 124.9(9) . . ?
C20 C19 C18 118.2(9) . . ?
O1 C10 N1 123.0(9) . . ?
O1 C10 N2 119.8(9) . . ?
N1 C10 N2 117.2(8) . . ?
C13 C12 C11 122.3(10) . . ?
C24 C23 C22 120.7(10) . . ?
C14 C15 C16 123.7(10) . . ?
C18 C17 C16 129.1(9) . . ?
C17 C18 C19 126.4(9) . . ?
C15 C14 C13 119.3(10) . . ?
C12 C13 C14 118.2(11) . . ?
C21 C22 C23 118.9(11) . . ?
C21 C20 C19 120.7(10) . . ?
C22 C21 C20 120.6(10) . . ?
C2 C8 C7 120.3(8) . . ?
C7 C6 C4 117.6(8) . . ?
C8 C7 C6 121.1(8) . . ?
C8 C7 C9 117.4(8) . . ?
C6 C7 C9 121.5(8) . . ?
O3 C1 O2 124.8(8) . . ?
O3 C1 C2 116.8(8) . . ?
O2 C1 C2 118.3(8) . . ?
C3 C4 C6 121.8(8) . . ?
C3 C4 C5 120.3(7) . . ?
C6 C4 C5 117.7(8) . . ?
C4 C3 C2 119.1(8) . . ?
C8 C2 C3 120.1(8) . . ?
C8 C2 C1 120.1(8) . . ?
C3 C2 C1 119.7(8) . . ?
O4 C9 O5 124.7(8) . . ?
O4 C9 C7 122.1(8) . . ?
O5 C9 C7 113.1(7) . . ?
O7 C5 O6 123.8(8) . . ?
O7 C5 C4 118.5(8) . . ?
O6 C5 C4 117.7(8) . . ?

loop_
_geom_bond_atom_site_label_1
_geom_bond_atom_site_label_2
_geom_bond_distance
_geom_bond_site_symmetry_2
_geom_bond_publ_flag
O1 C10 1.224(11) . ?
N2 C10 1.370(11) . ?
N2 C24 1.434(11) . ?
N2 C11 1.445(12) . ?
N1 C10 1.333(12) . ?
C16 C11 1.386(13) . ?
C16 C15 1.391(14) . ?
C16 C17 1.467(15) . ?
C11 C12 1.373(14) . ?
C24 C19 1.372(13) . ?
C24 C23 1.378(13) . ?
C19 C20 1.420(14) . ?
C19 C18 1.471(14) . ?
C12 C13 1.355(14) . ?
C23 C22 1.390(14) . ?
C15 C14 1.347(16) . ?
C17 C18 1.323(14) . ?
C14 C13 1.394(16) . ?
C22 C21 1.365(17) . ?
C20 C21 1.398(17) . ?
C8 C2 1.374(12) . ?
C8 C7 1.378(12) . ?
C6 C7 1.400(12) . ?
C6 C4 1.401(12) . ?
C7 C9 1.502(12) . ?
C1 O3 1.255(10) . ?
C1 O2 1.258(10) . ?
C1 C2 1.481(12) . ?
C4 C3 1.373(12) . ?
C4 C5 1.477(12) . ?
C3 C2 1.402(11) . ?
C9 O4 1.216(10) . ?
C9 O5 1.312(10) . ?
C5 O7 1.271(11) . ?
C5 O6 1.282(10) . ?
O1W O1W 1.05(19) 2_655 ?
